data_7152689
loop_
_publ_author_name
'Hodges, Alastair J.'
'Adams, Joseph P.'
'Bond, Andrew D.'
'Holmes, Andrew B.'
'Press, Neil J.'
'Roughley, Stephen D.'
'Ryan, John H.'
'Saubern, Simon'
'Smith, Catherine J.'
'Turnbull, Michael D.'
'Newton, Annabella F.'

_publ_section_title
;
 Intramolecular nitrone dipolar cycloadditions: control of
 regioselectivity and synthesis of naturally-occurring spirocyclic
 alkaloids.
;
_journal_issue 45
_journal_name_full 'Organic &amp; biomolecular chemistry'
_journal_page_first 8963
_journal_page_last 8974
_journal_paper_doi 10.1039/c2ob26333e
_journal_volume 10
_journal_year 2012
_chemical_absolute_configuration unk
_chemical_formula_moiety 'C11 H16 N2 O'
_chemical_formula_sum 'C11 H16 N2 O'
_chemical_formula_weight 192.26
_space_group_IT_number 29
_symmetry_cell_setting orthorhombic
_symmetry_space_group_name_Hall 'P 2c -2ac'
_symmetry_space_group_name_H-M 'P c a 21'
_atom_sites_solution_hydrogens geom
_atom_sites_solution_primary direct
_atom_sites_solution_secondary difmap
_audit_creation_method SHELXL-97
_cell_angle_alpha 90.00
_cell_angle_beta 90.00
_cell_angle_gamma 90.00
_cell_formula_units_Z 4
_cell_length_a 9.6609(9)
_cell_length_b 11.5354(11)
_cell_length_c 9.1360(5)
_cell_measurement_reflns_used 3249
_cell_measurement_temperature 180(2)
_cell_measurement_theta_max 25.03
_cell_measurement_theta_min 1.00
_cell_volume 1018.14(15)
_computing_cell_refinement 'Denzo/Scalepack (Otwinowski & Minor, 1997)'
_computing_data_collection 'Collect (Nonius, 1998)'
_computing_data_reduction Denzo/Scalepack
_computing_publication_material SHELXL-97
_computing_structure_refinement SHELXL-97
_computing_structure_solution 'SHELXS-97 (Sheldrick, 1997)'
_diffrn_ambient_temperature 180(2)
_diffrn_measured_fraction_theta_full 0.991
_diffrn_measured_fraction_theta_max 0.991
_diffrn_radiation_monochromator graphite
_diffrn_radiation_source 'fine-focus sealed tube'
_diffrn_radiation_type MoK\a
_diffrn_radiation_wavelength 0.71073
_diffrn_reflns_av_R_equivalents 0.0974
_diffrn_reflns_av_sigmaI/netI 0.1020
_diffrn_reflns_limit_h_max 11
_diffrn_reflns_limit_h_min -11
_diffrn_reflns_limit_k_max 13
_diffrn_reflns_limit_k_min -12
_diffrn_reflns_limit_l_max 10
_diffrn_reflns_limit_l_min -9
_diffrn_reflns_number 5693
_diffrn_reflns_theta_full 25.00
_diffrn_reflns_theta_max 25.00
_diffrn_reflns_theta_min 4.57
_diffrn_standards_number 0
_exptl_absorpt_coefficient_mu 0.082
_exptl_absorpt_correction_T_max 1.029
_exptl_absorpt_correction_T_min 0.982
_exptl_absorpt_correction_type multi-scan
_exptl_absorpt_process_details 'Sortav (Blessing, 1995)'
_exptl_crystal_colour colourless
_exptl_crystal_density_diffrn 1.254
_exptl_crystal_density_method 'not measured'
_exptl_crystal_description needle
_exptl_crystal_F_000 416
_exptl_crystal_size_max 0.39
_exptl_crystal_size_mid 0.07
_exptl_crystal_size_min 0.07
_refine_diff_density_max 0.126
_refine_diff_density_min -0.145
_refine_diff_density_rms 0.034
_refine_ls_abs_structure_details
;
In the absence of significant anomalous scattering effects, the absolute
structure cannot be determined. Friedel pairs have *not* been merged.
;
_refine_ls_extinction_coef 0.032(6)
_refine_ls_extinction_expression Fc^*^=kFc[1+0.001xFc^2^\l^3^/sin(2\q)]^-1/4^
_refine_ls_extinction_method SHELXL
_refine_ls_goodness_of_fit_ref 0.982
_refine_ls_hydrogen_treatment constr
_refine_ls_matrix_type full
_refine_ls_number_parameters 128
_refine_ls_number_reflns 1705
_refine_ls_number_restraints 1
_refine_ls_restrained_S_all 0.982
_refine_ls_R_factor_all 0.0803
_refine_ls_R_factor_gt 0.0401
_refine_ls_shift/su_max 0.000
_refine_ls_shift/su_mean 0.000
_refine_ls_structure_factor_coef Fsqd
_refine_ls_weighting_details 'calc w=1/[\s^2^(Fo^2^)+(0.0377P)^2^] where P=(Fo^2^+2Fc^2^)/3'
_refine_ls_weighting_scheme calc
_refine_ls_wR_factor_gt 0.0754
_refine_ls_wR_factor_ref 0.0878
_reflns_number_gt 1153
_reflns_number_total 1705
_reflns_threshold_expression I>2\s(I)
_cod_data_source_file c2ob26333e.txt
_cod_data_source_block ah0125
_cod_database_code 7152689

loop_
_symmetry_equiv_pos_as_xyz
'x, y, z'
'-x, -y, z+1/2'
'-x+1/2, y, z+1/2'
'x+1/2, -y, z'

loop_
_atom_site_label
_atom_site_type_symbol
_atom_site_fract_x
_atom_site_fract_y
_atom_site_fract_z
_atom_site_U_iso_or_equiv
_atom_site_adp_type
_atom_site_occupancy
_atom_site_symmetry_multiplicity
_atom_site_calc_flag
_atom_site_refinement_flags
O1 O 0.64750(17) 0.13179(13) 0.26238(16) 0.0327(5) Uani 1 1 d .
N1 N 0.5821(2) 0.18605(18) 0.13256(19) 0.0298(5) Uani 1 1 d .
N2 N 0.9405(3) 0.28558(19) 0.1993(3) 0.0460(7) Uani 1 1 d .
C1 C 0.4924(3) 0.2753(2) 0.2033(3) 0.0311(7) Uani 1 1 d .
C2 C 0.3616(3) 0.2249(2) 0.2736(3) 0.0381(7) Uani 1 1 d .
H2A H 0.3876 0.1838 0.3647 0.046 Uiso 1 1 calc R
H2B H 0.2989 0.2893 0.3006 0.046 Uiso 1 1 calc R
C3 C 0.2848(3) 0.1416(2) 0.1742(3) 0.0465(8) Uani 1 1 d .
H3A H 0.2511 0.1831 0.0863 0.056 Uiso 1 1 calc R
H3B H 0.2039 0.1089 0.2263 0.056 Uiso 1 1 calc R
C4 C 0.3834(3) 0.0441(2) 0.1289(3) 0.0432(8) Uani 1 1 d .
H4A H 0.4126 0.0000 0.2165 0.052 Uiso 1 1 calc R
H4B H 0.3352 -0.0098 0.0618 0.052 Uiso 1 1 calc R
C5 C 0.5091(2) 0.0941(2) 0.0535(3) 0.0339(7) Uani 1 1 d .
H5A H 0.5752 0.0302 0.0348 0.041 Uiso 1 1 calc R
H5B H 0.4799 0.1251 -0.0427 0.041 Uiso 1 1 calc R
C6 C 0.4699(3) 0.3720(2) 0.0898(3) 0.0372(7) Uani 1 1 d .
H6A H 0.4553 0.3391 -0.0091 0.045 Uiso 1 1 calc R
H6B H 0.3890 0.4204 0.1160 0.045 Uiso 1 1 calc R
C7 C 0.6035(3) 0.4429(2) 0.0955(3) 0.0369(7) Uani 1 1 d .
H7A H 0.6784 0.4046 0.0396 0.044 Uiso 1 1 calc R
H7B H 0.5890 0.5220 0.0562 0.044 Uiso 1 1 calc R
C8 C 0.6371(3) 0.4463(2) 0.2590(3) 0.0403(7) Uani 1 1 d .
H8A H 0.5847 0.5089 0.3083 0.048 Uiso 1 1 calc R
H8B H 0.7373 0.4592 0.2749 0.048 Uiso 1 1 calc R
C9 C 0.5931(3) 0.3271(2) 0.3170(2) 0.0325(7) Uani 1 1 d .
H9A H 0.5450 0.3362 0.4133 0.039 Uiso 1 1 calc R
C10 C 0.7061(3) 0.2317(2) 0.3290(2) 0.0333(7) Uani 1 1 d .
H10A H 0.7254 0.2152 0.4346 0.040 Uiso 1 1 calc R
C11 C 0.8375(3) 0.2628(2) 0.2536(3) 0.0338(6) Uani 1 1 d .

loop_
_atom_site_aniso_label
_atom_site_aniso_U_11
_atom_site_aniso_U_22
_atom_site_aniso_U_33
_atom_site_aniso_U_23
_atom_site_aniso_U_13
_atom_site_aniso_U_12
O1 0.0385(11) 0.0315(10) 0.0281(9) 0.0022(8) -0.0066(8) 0.0035(8)
N1 0.0331(13) 0.0341(13) 0.0221(11) -0.0006(9) -0.0028(10) 0.0029(11)
N2 0.0440(17) 0.0500(16) 0.0439(14) 0.0015(12) -0.0060(12) -0.0047(13)
C1 0.0366(17) 0.0325(16) 0.0243(13) 0.0002(12) 0.0001(11) 0.0060(12)
C2 0.0373(17) 0.0450(16) 0.0321(14) 0.0010(14) 0.0077(13) 0.0075(14)
C3 0.0347(17) 0.057(2) 0.0474(16) 0.0035(14) 0.0064(14) -0.0067(15)
C4 0.0403(17) 0.0452(18) 0.0440(16) -0.0043(13) 0.0000(14) -0.0089(16)
C5 0.0360(17) 0.0382(17) 0.0276(15) -0.0057(12) -0.0012(11) -0.0046(14)
C6 0.0458(18) 0.0378(16) 0.0280(14) 0.0037(12) -0.0036(12) 0.0094(14)
C7 0.0507(18) 0.0300(15) 0.0298(15) 0.0043(12) -0.0008(13) 0.0006(14)
C8 0.0539(19) 0.0344(16) 0.0327(14) -0.0025(14) -0.0030(14) 0.0040(14)
C9 0.0421(18) 0.0326(15) 0.0226(14) 0.0016(12) 0.0027(11) 0.0027(13)
C10 0.0392(17) 0.0364(16) 0.0243(13) -0.0038(11) -0.0023(12) -0.0025(14)
C11 0.0408(17) 0.0342(16) 0.0265(14) -0.0010(13) -0.0099(13) 0.0026(14)

loop_
_atom_type_symbol
_atom_type_description
_atom_type_scat_dispersion_real
_atom_type_scat_dispersion_imag
_atom_type_scat_source
C C 0.0033 0.0016 'International Tables Vol C Tables 4.2.6.8 and 6.1.1.4'
H H 0.0000 0.0000 'International Tables Vol C Tables 4.2.6.8 and 6.1.1.4'
N N 0.0061 0.0033 'International Tables Vol C Tables 4.2.6.8 and 6.1.1.4'
O O 0.0106 0.0060 'International Tables Vol C Tables 4.2.6.8 and 6.1.1.4'

loop_
_geom_angle_atom_site_label_1
_geom_angle_atom_site_label_2
_geom_angle_atom_site_label_3
_geom_angle
C10 O1 N1 99.82(15)
C5 N1 O1 107.10(17)
C5 N1 C1 115.71(19)
O1 N1 C1 101.08(16)
N1 C1 C2 113.5(2)
N1 C1 C6 106.9(2)
C2 C1 C6 116.2(2)
N1 C1 C9 101.1(2)
C2 C1 C9 112.6(2)
C6 C1 C9 105.18(19)
C3 C2 C1 113.2(2)
C3 C2 H2A 108.9
C1 C2 H2A 108.9
C3 C2 H2B 108.9
C1 C2 H2B 108.9
H2A C2 H2B 107.8
C2 C3 C4 108.8(2)
C2 C3 H3A 109.9
C4 C3 H3A 109.9
C2 C3 H3B 109.9
C4 C3 H3B 109.9
H3A C3 H3B 108.3
C5 C4 C3 110.1(2)
C5 C4 H4A 109.6
C3 C4 H4A 109.6
C5 C4 H4B 109.6
C3 C4 H4B 109.6
H4A C4 H4B 108.2
N1 C5 C4 116.0(2)
N1 C5 H5A 108.3
C4 C5 H5A 108.3
N1 C5 H5B 108.3
C4 C5 H5B 108.3
H5A C5 H5B 107.4
C7 C6 C1 104.2(2)
C7 C6 H6A 110.9
C1 C6 H6A 110.9
C7 C6 H6B 110.9
C1 C6 H6B 110.9
H6A C6 H6B 108.9
C8 C7 C6 103.1(2)
C8 C7 H7A 111.1
C6 C7 H7A 111.1
C8 C7 H7B 111.1
C6 C7 H7B 111.1
H7A C7 H7B 109.1
C7 C8 C9 104.8(2)
C7 C8 H8A 110.8
C9 C8 H8A 110.8
C7 C8 H8B 110.8
C9 C8 H8B 110.8
H8A C8 H8B 108.9
C8 C9 C1 106.79(19)
C8 C9 C10 117.7(2)
C1 C9 C10 102.47(18)
C8 C9 H9A 109.8
C1 C9 H9A 109.8
C10 C9 H9A 109.8
O1 C10 C11 109.69(19)
O1 C10 C9 105.34(19)
C11 C10 C9 113.3(2)
O1 C10 H10A 109.5
C11 C10 H10A 109.5
C9 C10 H10A 109.5
N2 C11 C10 177.9(3)

loop_
_geom_bond_atom_site_label_1
_geom_bond_atom_site_label_2
_geom_bond_distance
O1 C10 1.421(3)
O1 N1 1.483(2)
N1 C5 1.464(3)
N1 C1 1.493(3)
N2 C11 1.142(3)
C1 C2 1.531(4)
C1 C6 1.538(3)
C1 C9 1.544(4)
C2 C3 1.516(4)
C2 H2A 0.9900
C2 H2B 0.9900
C3 C4 1.531(4)
C3 H3A 0.9900
C3 H3B 0.9900
C4 C5 1.510(3)
C4 H4A 0.9900
C4 H4B 0.9900
C5 H5A 0.9900
C5 H5B 0.9900
C6 C7 1.529(4)
C6 H6A 0.9900
C6 H6B 0.9900
C7 C8 1.529(3)
C7 H7A 0.9900
C7 H7B 0.9900
C8 C9 1.534(3)
C8 H8A 0.9900
C8 H8B 0.9900
C9 C10 1.554(3)
C9 H9A 1.0000
C10 C11 1.489(4)
C10 H10A 1.0000

loop_
_geom_torsion_atom_site_label_1
_geom_torsion_atom_site_label_2
_geom_torsion_atom_site_label_3
_geom_torsion_atom_site_label_4
_geom_torsion
C10 O1 N1 C5 -177.12(17)
C10 O1 N1 C1 -55.60(19)
C5 N1 C1 C2 39.4(3)
O1 N1 C1 C2 -75.8(2)
C5 N1 C1 C6 -89.9(2)
O1 N1 C1 C6 154.79(18)
C5 N1 C1 C9 160.30(18)
O1 N1 C1 C9 45.03(19)
N1 C1 C2 C3 -47.6(3)
C6 C1 C2 C3 76.9(3)
C9 C1 C2 C3 -161.7(2)
C1 C2 C3 C4 57.0(3)
C2 C3 C4 C5 -57.8(3)
O1 N1 C5 C4 68.7(3)
C1 N1 C5 C4 -43.1(3)
C3 C4 C5 N1 52.3(3)
N1 C1 C6 C7 -79.0(2)
C2 C1 C6 C7 153.2(2)
C9 C1 C6 C7 27.9(3)
C1 C6 C7 C8 -39.8(3)
C6 C7 C8 C9 36.2(3)
C7 C8 C9 C1 -19.0(3)
C7 C8 C9 C10 95.4(2)
N1 C1 C9 C8 105.6(2)
C2 C1 C9 C8 -133.0(2)
C6 C1 C9 C8 -5.5(3)
N1 C1 C9 C10 -18.8(2)
C2 C1 C9 C10 102.7(2)
C6 C1 C9 C10 -129.8(2)
N1 O1 C10 C11 -79.7(2)
N1 O1 C10 C9 42.55(19)
C8 C9 C10 O1 -131.5(2)
C1 C9 C10 O1 -14.8(2)
C8 C9 C10 C11 -11.6(3)
C1 C9 C10 C11 105.1(2)
